data_8101408
loop_
_publ_author_name
'Haussu\"uhl, Eiken'
'Schreuer, Juergen'

_publ_section_title
;
Crystal structure of 1,5-diamino-2-methylpentane zirconium 
bis(nitrilotriacetate) dihydrate, NH~3~(CH~2~)~3~CHCH~3~CH~2~NH~3~ 
Zr[N(CH~2~COO)~3~]~2~ &#x00B7; 2H~2~O
;
_journal_issue 1
_journal_name_full 'Zeitschrift f\"ur Kristallographie - New Crystal Structures'
_journal_page_first 71
_journal_page_last 73
_journal_volume 214
_journal_year 1999
_chemical_formula_structural
;
(NH3 (CH2)3 CH CH3 CH2 NH3)2 (Zr(N(CH2COO)3)2) (H2O)4
;
_chemical_formula_sum 'C18 H34 N4 O14 Zr'
_chemical_formula_weight 621.71
_chemical_name_common
;
bis(1,5 diamino-2-methyl-pentane) bis(zirconium)
tetra(nitrilotriacetate) tetrahydrate
;
_space_group_IT_number 29
_symmetry_cell_setting orthorhombic
_symmetry_space_group_name_Hall 'P 2c -2ac'
_symmetry_space_group_name_H-M 'P c a 21'
_cell_angle_alpha 90.00
_cell_angle_beta 90.00
_cell_angle_gamma 90.00
_cell_formula_units_Z 4
_cell_length_a 17.379(3)
_cell_length_b 9.637(2)
_cell_length_c 30.759(6)
_cell_measurement_temperature 293(2)
_cell_volume 5151.6(17)
_diffrn_ambient_temperature 293(2)
_exptl_crystal_density_diffrn 1.603
_exptl_crystal_density_meas 1.605(2)
_refine_ls_R_factor_obs 0.0291
_refine_ls_wR_factor_obs 0.0582
_cod_database_code 8101408

loop_
_symmetry_equiv_pos_as_xyz
'x, y, z'
'-x, -y, z+1/2'
'x+1/2, -y, z'
'-x+1/2, y, z+1/2'

loop_
_atom_site_aniso_label
_atom_site_aniso_U_11
_atom_site_aniso_U_22
_atom_site_aniso_U_33
_atom_site_aniso_U_23
_atom_site_aniso_U_13
_atom_site_aniso_U_12
Zr1 0.02323(7) 0.01934(7) 0.02139(8) 0.00056(8) 0.00061(8) -0.00165(6)
Zr2 0.02578(8) 0.01785(7) 0.02041(8) 0.00080(8) 0.00144(7) 0.00067(6)
N1 0.0267(8) 0.0236(8) 0.0265(9) 0.0039(7) -0.0001(6) 0.0004(7)
N2 0.0369(9) 0.0250(8) 0.0277(8) -0.0016(7) -0.0040(7) -0.0031(7)
N3 0.0315(9) 0.0241(8) 0.0253(8) -0.0020(7) 0.0027(7) 0.0014(7)
N4 0.0281(8) 0.0230(8) 0.0261(8) 0.0039(7) -0.0011(7) 0.0014(7)
C11 0.0338(11) 0.0281(11) 0.0365(12) 0.0107(9) -0.0014(9) -0.0016(9)
C12 0.0304(11) 0.0347(12) 0.0367(12) 0.0052(9) 0.0103(9) -0.0016(9)
C13 0.0310(10) 0.0321(11) 0.0362(12) -0.0010(9) -0.0038(8) -0.0064(9)
C14 0.0369(11) 0.0234(10) 0.0293(10) -0.0051(8) -0.0038(9) -0.0012(8)
C15 0.0286(10) 0.0314(11) 0.0308(10) -0.0015(9) 0.0019(8) 0.0029(8)
C16 0.0442(12) 0.0296(12) 0.0338(12) -0.0033(9) -0.0072(10) -0.0051(10)
C21 0.0598(15) 0.0227(10) 0.0362(13) 0.0033(8) -0.0095(11) -0.0009(10)
C22 0.0381(12) 0.0393(14) 0.0548(15) -0.0053(12) 0.0009(11) -0.0155(11)
C23 0.0533(15) 0.0277(11) 0.0288(11) -0.0045(9) -0.0059(10) 0.0015(10)
C24 0.0518(13) 0.0263(11) 0.0344(13) 0.0056(9) -0.0084(11) -0.0057(10)
C25 0.0322(11) 0.0404(13) 0.0455(13) 0.0074(10) -0.0007(10) -0.0091(10)
C26 0.0333(11) 0.0344(11) 0.0273(10) -0.0027(9) -0.0004(9) 0.0062(9)
C31 0.0394(12) 0.0233(10) 0.0358(12) -0.0073(9) 0.0031(10) -0.0020(9)
C32 0.0337(11) 0.0332(11) 0.0337(12) -0.0048(9) 0.0083(9) 0.0003(9)
C33 0.0458(13) 0.0317(12) 0.0371(13) 0.0012(9) -0.0041(9) 0.0135(10)
C34 0.0388(11) 0.0243(10) 0.0328(11) -0.0006(9) -0.0004(9) -0.0028(9)
C35 0.0295(10) 0.0304(11) 0.0311(11) -0.0014(8) -0.0014(8) -0.0005(8)
C36 0.0536(14) 0.0278(10) 0.0311(11) 0.0043(10) -0.0053(10) 0.0048(10)
C41 0.0405(12) 0.0231(10) 0.0360(13) -0.0008(8) -0.0031(9) -0.0022(9)
C42 0.0289(10) 0.0285(11) 0.0478(14) 0.0003(10) -0.0011(9) 0.0074(9)
C43 0.0353(12) 0.0305(11) 0.0292(11) 0.0072(9) -0.0023(9) 0.0015(9)
C44 0.0362(12) 0.0276(10) 0.0297(10) -0.0042(9) -0.0033(9) 0.0026(9)
C45 0.0282(10) 0.0306(11) 0.0501(14) -0.0065(10) 0.0047(9) 0.0012(9)
C46 0.0346(11) 0.0325(11) 0.0272(11) -0.0016(9) 0.0003(9) 0.0076(9)
O14A 0.0488(10) 0.0253(8) 0.0638(12) 0.0063(8) -0.0012(8) 0.0102(7)
O14B 0.0277(7) 0.0263(7) 0.0446(8) 0.0045(7) 0.0039(6) 0.0034(6)
O15A 0.0471(10) 0.0474(10) 0.0524(11) 0.0062(9) 0.0166(9) 0.0196(8)
O15B 0.0315(7) 0.0267(7) 0.0380(9) 0.0065(6) 0.0029(6) 0.0023(6)
O16A 0.0878(16) 0.0564(12) 0.0542(13) -0.0297(10) 0.0036(11) -0.0233(11)
O16B 0.0511(9) 0.0323(9) 0.0271(8) -0.0040(6) 0.0036(7) -0.0113(7)
O24A 0.1211(19) 0.0369(10) 0.0457(11) 0.0097(9) -0.0378(12) 0.0002(12)
O24B 0.0503(9) 0.0274(8) 0.0247(8) 0.0027(6) -0.0030(7) -0.0034(6)
O25A 0.0514(11) 0.0680(14) 0.0721(14) -0.0006(12) 0.0241(10) -0.0237(10)
O25B 0.0276(8) 0.0342(8) 0.0502(10) 0.0007(7) 0.0080(6) -0.0028(6)
O26A 0.0673(12) 0.0464(10) 0.0249(8) -0.0038(7) -0.0031(8) 0.0172(9)
O26B 0.0466(9) 0.0270(7) 0.0261(7) 0.0015(6) -0.0024(7) 0.0018(7)
O34A 0.0557(11) 0.0324(9) 0.0768(14) -0.0123(9) 0.0136(10) -0.0156(8)
O34B 0.0330(8) 0.0244(7) 0.0449(9) -0.0039(6) 0.0063(6) -0.0027(6)
O35A 0.0357(9) 0.0498(10) 0.0547(10) -0.0158(9) 0.0131(8) -0.0151(8)
O35B 0.0280(7) 0.0263(7) 0.0339(8) -0.0051(6) 0.0016(6) 0.0007(6)
O36A 0.1045(18) 0.0528(12) 0.0467(12) 0.0237(10) 0.0060(11) 0.0260(11)
O36B 0.0604(10) 0.0303(8) 0.0250(7) 0.0055(7) 0.0043(7) 0.0114(7)
O44A 0.0828(14) 0.0341(9) 0.0386(10) -0.0075(8) -0.0185(9) -0.0043(9)
O44B 0.0473(9) 0.0260(7) 0.0246(7) -0.0007(6) -0.0014(6) 0.0004(6)
O45A 0.0583(12) 0.0505(11) 0.0869(16) -0.0043(11) 0.0386(11) 0.0102(10)
O45B 0.0334(8) 0.0265(8) 0.0488(10) -0.0013(7) 0.0093(7) -0.0023(6)
O46A 0.0670(11) 0.0419(9) 0.0231(8) 0.0012(7) -0.0050(8) 0.0134(8)
O46B 0.0473(9) 0.0272(8) 0.0229(7) 0.0016(6) -0.0052(6) 0.0003(6)
OW1 0.0725(14) 0.0494(11) 0.0351(10) -0.0052(8) -0.0094(9) 0.0100(10)
OW2 0.0767(14) 0.0450(11) 0.0385(11) 0.0033(9) -0.0120(10) -0.0082(9)
OW3 0.0970(18) 0.0533(14) 0.0905(19) 0.0032(13) -0.0448(15) -0.0090(13)
OW4 0.120(2) 0.0594(16) 0.081(2) 0.0036(15) -0.0389(18) -0.0203(16)
N51 0.0697(16) 0.0532(15) 0.0305(12) -0.0059(11) -0.0102(11) 0.0034(13)
C52 0.0628(19) 0.077(2) 0.0402(15) -0.0060(16) 0.0032(14) 0.0047(17)
C53 0.0500(16) 0.083(2) 0.0536(18) -0.0150(16) -0.0096(14) 0.0077(15)
C5 0.054(2) 0.169(5) 0.138(4) -0.068(4) -0.004(2) 0.010(3)
C54 0.0444(15) 0.0613(18) 0.0455(15) -0.0082(13) -0.0048(12) -0.0021(13)
C55 0.0473(14) 0.064(2) 0.0507(18) -0.0132(14) -0.0082(13) 0.0057(14)
C56 0.0425(14) 0.0661(19) 0.0410(14) -0.0059(13) -0.0090(11) 0.0016(13)
N57 0.0348(10) 0.0377(11) 0.0394(11) -0.0029(9) -0.0016(8) -0.0024(9)
N61 0.0811(19) 0.0518(15) 0.0348(13) 0.0090(12) -0.0160(12) -0.0031(14)
C62 0.071(2) 0.074(2) 0.0452(16) 0.0146(16) 0.0002(15) -0.0105(18)
C63 0.0543(17) 0.073(2) 0.0582(19) 0.0184(16) -0.0125(14) -0.0112(15)
C6 0.082(3) 0.183(6) 0.146(5) 0.085(4) -0.030(3) -0.057(3)
C64 0.0517(15) 0.0478(16) 0.0415(14) 0.0050(12) -0.0072(12) 0.0008(12)
C65 0.0577(17) 0.0607(17) 0.0429(14) 0.0138(15) -0.0115(12) -0.0048(15)
C66 0.0374(13) 0.0537(16) 0.0402(14) 0.0019(12) -0.0062(11) 0.0024(11)
N67 0.0332(10) 0.0343(10) 0.0393(12) 0.0014(9) 0.0043(8) 0.0012(8)

loop_
_atom_site_label
_atom_site_type_symbol
_atom_site_fract_x
_atom_site_fract_y
_atom_site_fract_z
_atom_site_U_iso_or_equiv
_atom_site_thermal_displace_type
_atom_site_occupancy
_atom_site_calc_flag
_atom_site_refinement_flags
_atom_site_disorder_assembly
_atom_site_disorder_group
Zr1 Zr 0.762006(9) 0.064383(17) 0.508922(6) 0.02132(4) Uani 1 d . . .
Zr2 Zr 0.460112(10) -0.411560(17) 0.812478(6) 0.02135(4) Uani 1 d . . .
N1 N 0.85514(9) 0.23598(17) 0.48173(5) 0.0256(4) Uani 1 d . . .
N2 N 0.73242(11) -0.17893(18) 0.48976(6) 0.0299(4) Uani 1 d . . .
N3 N 0.37870(10) -0.22431(18) 0.84044(6) 0.0270(4) Uani 1 d . . .
N4 N 0.48014(10) -0.65692(18) 0.83227(5) 0.0257(3) Uani 1 d . . .
C11 C 0.81402(13) 0.3459(2) 0.45749(8) 0.0328(5) Uani 1 d . . .
C12 C 0.91190(13) 0.1620(2) 0.45464(8) 0.0339(5) Uani 1 d . . .
C13 C 0.89363(13) 0.2951(3) 0.52032(7) 0.0331(5) Uani 1 d . . .
C14 C 0.73272(13) 0.3637(2) 0.47327(7) 0.0299(4) Uani 1 d . . .
C15 C 0.92474(12) 0.0166(2) 0.47144(7) 0.0303(4) Uani 1 d . . .
C16 C 0.84163(14) 0.2992(3) 0.55956(7) 0.0359(5) Uani 1 d . . .
C21 C 0.77218(16) -0.2708(2) 0.52111(8) 0.0396(6) Uani 1 d . . .
C22 C 0.64745(15) -0.1936(3) 0.49270(9) 0.0441(6) Uani 1 d . . .
C23 C 0.75810(15) -0.2026(2) 0.44457(8) 0.0366(5) Uani 1 d . . .
C24 C 0.78769(15) -0.1985(3) 0.56373(7) 0.0375(5) Uani 1 d . . .
C25 C 0.61200(13) -0.0899(3) 0.52361(9) 0.0394(6) Uani 1 d . . .
C26 C 0.74434(13) -0.0714(2) 0.41837(7) 0.0317(5) Uani 1 d . . .
C31 C 0.42667(14) -0.1218(2) 0.86390(8) 0.0328(5) Uani 1 d . . .
C32 C 0.31929(13) -0.2865(2) 0.86843(8) 0.0335(5) Uani 1 d . . .
C33 C 0.34095(15) -0.1592(3) 0.80196(8) 0.0382(5) Uani 1 d . . .
C34 C 0.50821(13) -0.1182(2) 0.84639(7) 0.0320(5) Uani 1 d . . .
C35 C 0.29622(12) -0.4272(2) 0.85091(7) 0.0303(4) Uani 1 d . . .
C36 C 0.38848(15) -0.1699(2) 0.76094(8) 0.0375(5) Uani 1 d . . .
C41 C 0.43810(14) -0.7461(2) 0.80145(7) 0.0332(5) Uani 1 d . . .
C42 C 0.56455(13) -0.6825(3) 0.82944(9) 0.0351(5) Uani 1 d . . .
C43 C 0.45344(13) -0.6748(2) 0.87757(8) 0.0316(5) Uani 1 d . . .
C44 C 0.42609(13) -0.6755(2) 0.75809(8) 0.0312(5) Uani 1 d . . .
C45 C 0.60229(13) -0.5903(2) 0.79579(8) 0.0363(5) Uani 1 d . . .
C46 C 0.47344(13) -0.5463(2) 0.90381(7) 0.0314(5) Uani 1 d . . .
O14A O 0.69754(10) 0.47184(17) 0.46664(7) 0.0460(4) Uani 1 d . . .
O14B O 0.70265(8) 0.25616(15) 0.49143(5) 0.0329(3) Uani 1 d . . .
O15A O 0.98101(11) -0.0495(2) 0.45942(6) 0.0490(5) Uani 1 d . . .
O15B O 0.87214(8) -0.03022(15) 0.49750(5) 0.0321(3) Uani 1 d . . .
O16A O 0.84896(15) 0.3846(2) 0.58806(7) 0.0661(6) Uani 1 d . . .
O16B O 0.79242(10) 0.19708(18) 0.56129(5) 0.0368(4) Uani 1 d . . .
O24A O 0.81375(15) -0.2660(2) 0.59425(7) 0.0679(7) Uani 1 d . . .
O24B O 0.77380(10) -0.06909(16) 0.56527(5) 0.0341(4) Uani 1 d . . .
O25A O 0.55461(12) -0.1207(2) 0.54396(8) 0.0638(6) Uani 1 d . . .
O25B O 0.64451(9) 0.02984(17) 0.52390(6) 0.0373(4) Uani 1 d . . .
O26A O 0.73381(12) -0.07847(19) 0.37863(6) 0.0462(5) Uani 1 d . . .
O26B O 0.74633(9) 0.04176(15) 0.43993(5) 0.0332(3) Uani 1 d . . .
O34A O 0.54814(11) -0.0158(2) 0.85125(7) 0.0550(5) Uani 1 d . . .
O34B O 0.53063(9) -0.23241(15) 0.82821(5) 0.0341(4) Uani 1 d . . .
O35A O 0.23499(10) -0.4800(2) 0.86187(6) 0.0468(4) Uani 1 d . . .
O35B O 0.34576(8) -0.48582(15) 0.82564(5) 0.0294(3) Uani 1 d . . .
O36A O 0.38071(16) -0.0888(2) 0.73150(7) 0.0680(7) Uani 1 d . . .
O36B O 0.43344(10) -0.27709(16) 0.75993(5) 0.0386(4) Uani 1 d . . .
O44A O 0.40189(12) -0.74411(19) 0.72735(6) 0.0518(5) Uani 1 d . . .
O44B O 0.43927(10) -0.54551(15) 0.75686(5) 0.0326(3) Uani 1 d . . .
O45A O 0.65658(12) -0.6312(2) 0.77492(8) 0.0652(6) Uani 1 d . . .
O45B O 0.57417(9) -0.46623(16) 0.79441(5) 0.0362(4) Uani 1 d . . .
O46A O 0.48429(12) -0.55334(18) 0.94307(5) 0.0440(4) Uani 1 d . . .
O46B O 0.47618(10) -0.43289(16) 0.88158(5) 0.0325(3) Uani 1 d . . .
OW1 O 0.34655(13) -0.5597(2) 0.66656(7) 0.0523(5) Uani 1 d . . .
OW2 O 0.87428(14) -0.0805(2) 0.65345(7) 0.0534(5) Uani 1 d . . .
OW3 O 0.23156(16) 0.6441(3) 0.21042(9) 0.0803(8) Uani 1 d . . .
OW4 O 0.0376(2) 0.8772(3) 0.11633(10) 0.0870(9) Uani 1 d . . .
N51 N 0.04080(16) 0.6491(3) 0.17111(8) 0.0511(6) Uani 1 d . . .
C52 C -0.0373(2) 0.5938(4) 0.17327(10) 0.0599(8) Uani 1 d . . .
C53 C -0.07119(19) 0.5633(4) 0.12935(11) 0.0621(9) Uani 1 d D . .
C5 C -0.1555(2) 0.5397(6) 0.13364(19) 0.120(2) Uani 1 d D . .
H5A H -0.1647 0.4683 0.1548 0.144 Uiso 1 calc R . .
H5B H -0.1762 0.5117 0.1061 0.144 Uiso 1 calc R . .
H5C H -0.1799 0.6240 0.1429 0.144 Uiso 1 calc R . .
C54 C -0.03037(17) 0.4464(3) 0.10620(10) 0.0504(7) Uani 1 d . . .
C55 C -0.05912(17) 0.4214(4) 0.05999(10) 0.0541(8) Uani 1 d . . .
C56 C -0.01380(17) 0.3130(4) 0.03688(9) 0.0499(7) Uani 1 d . . .
N57 N -0.04097(12) 0.2946(2) -0.00816(7) 0.0373(4) Uani 1 d . . .
N61 N 0.73633(18) 0.1343(3) 0.15093(9) 0.0559(7) Uani 1 d . . .
C62 C 0.8164(2) 0.0932(4) 0.15176(11) 0.0634(9) Uani 1 d . . .
C63 C 0.84336(19) 0.0577(4) 0.19777(11) 0.0617(9) Uani 1 d . . .
C6 C 0.9275(3) 0.0611(7) 0.2000(2) 0.137(2) Uani 1 d . . .
H6A H 0.9438 0.0438 0.2293 0.164 Uiso 1 calc R . .
H6B H 0.9455 0.1507 0.1909 0.164 Uiso 1 calc R . .
H6C H 0.9484 -0.0089 0.1811 0.164 Uiso 1 calc R . .
C64 C 0.80678(17) -0.0765(3) 0.21327(9) 0.0470(6) Uani 1 d . . .
C65 C 0.82877(19) -0.1125(3) 0.25969(10) 0.0538(7) Uani 1 d . . .
C66 C 0.78840(15) -0.2413(3) 0.27578(9) 0.0438(6) Uani 1 d . . .
N67 N 0.80814(12) -0.2661(2) 0.32193(6) 0.0356(4) Uani 1 d . . .
H11A H 0.8115(17) 0.324(3) 0.4291(10) 0.051(8) Uiso 1 d . . .
H11B H 0.8405(17) 0.431(3) 0.4593(10) 0.046(8) Uiso 1 d . . .
H12A H 0.9598(16) 0.204(3) 0.4558(9) 0.048(8) Uiso 1 d . . .
H12B H 0.8864(14) 0.159(3) 0.4244(8) 0.031(6) Uiso 1 d . . .
H13A H 0.9311(17) 0.240(3) 0.5258(9) 0.052(8) Uiso 1 d . . .
H13B H 0.9117(15) 0.383(3) 0.5126(9) 0.042(7) Uiso 1 d . . .
H21A H 0.7398(19) -0.355(4) 0.5243(11) 0.066(10) Uiso 1 d . . .
H21B H 0.8249(17) -0.292(3) 0.5084(11) 0.055(8) Uiso 1 d . . .
H22A H 0.6321(15) -0.285(3) 0.4966(8) 0.044(7) Uiso 1 d . . .
H22B H 0.6209(19) -0.155(3) 0.4631(11) 0.067(9) Uiso 1 d . . .
H23A H 0.8138(16) -0.226(3) 0.4458(9) 0.049(8) Uiso 1 d . . .
H23B H 0.7331(13) -0.277(3) 0.4301(8) 0.028(6) Uiso 1 d . . .
H31A H 0.4324(15) -0.148(3) 0.8957(9) 0.043(7) Uiso 1 d . . .
H31B H 0.4032(15) -0.029(3) 0.8640(9) 0.041(7) Uiso 1 d . . .
H32A H 0.3408(15) -0.291(3) 0.8945(9) 0.039(7) Uiso 1 d . . .
H32B H 0.2761(15) -0.233(3) 0.8720(8) 0.038(7) Uiso 1 d . . .
H33A H 0.2912(16) -0.216(3) 0.7948(9) 0.046(8) Uiso 1 d . . .
H33B H 0.3275(17) -0.068(3) 0.8066(11) 0.052(8) Uiso 1 d . . .
H41A H 0.3896(16) -0.762(3) 0.8163(10) 0.051(8) Uiso 1 d . . .
H41B H 0.4611(14) -0.831(3) 0.7977(7) 0.031(6) Uiso 1 d . . .
H42A H 0.5847(15) -0.654(3) 0.8584(9) 0.043(7) Uiso 1 d . . .
H42B H 0.5660(15) -0.781(3) 0.8222(9) 0.046(7) Uiso 1 d . . .
H43A H 0.3972(13) -0.682(2) 0.8760(7) 0.022(5) Uiso 1 d . . .
H43B H 0.4731(15) -0.755(3) 0.8901(8) 0.037(7) Uiso 1 d . . .
H51A H 0.075(2) 0.581(4) 0.1640(13) 0.071(12) Uiso 1 d . . .
H51B H 0.052(2) 0.676(4) 0.1979(13) 0.083(12) Uiso 1 d . . .
H51C H 0.0411(16) 0.720(4) 0.1510(10) 0.050(9) Uiso 1 d . . .
H52A H -0.067(3) 0.667(5) 0.1923(15) 0.117(16) Uiso 1 d . . .
H52B H -0.0420(14) 0.508(3) 0.1892(9) 0.036(7) Uiso 1 d . . .
H53A H -0.0719(12) 0.655(3) 0.1088(12) 0.102(14) Uiso 1 d D . .
H54A H 0.0285(18) 0.470(3) 0.1010(9) 0.047(8) Uiso 1 d . . .
H54B H -0.0253(15) 0.356(3) 0.1213(9) 0.038(7) Uiso 1 d . . .
H55A H -0.120(2) 0.397(4) 0.0642(11) 0.067(10) Uiso 1 d . . .
H55B H -0.060(2) 0.512(5) 0.0413(13) 0.082(12) Uiso 1 d . . .
H56A H 0.040(2) 0.339(4) 0.0379(11) 0.070(10) Uiso 1 d . . .
H56B H -0.016(2) 0.237(5) 0.0581(14) 0.102(15) Uiso 1 d . . .
H57A H -0.0915(18) 0.281(3) -0.0098(9) 0.052(8) Uiso 1 d . . .
H57B H -0.0295(18) 0.375(3) -0.0271(10) 0.056(9) Uiso 1 d . . .
H57C H -0.0180(16) 0.208(3) -0.0207(9) 0.047(8) Uiso 1 d . . .
H61A H 0.732(2) 0.195(4) 0.1681(13) 0.076(13) Uiso 1 d . . .
H61B H 0.723(2) 0.165(4) 0.1254(13) 0.071(10) Uiso 1 d . . .
H61C H 0.706(2) 0.059(4) 0.1596(12) 0.062(10) Uiso 1 d . . .
H62A H 0.8321(14) 0.009(3) 0.1343(8) 0.027(6) Uiso 1 d . . .
H62B H 0.8437(19) 0.183(4) 0.1407(11) 0.068(10) Uiso 1 d . . .
H63A H 0.833(3) 0.164(5) 0.2213(16) 0.125(17) Uiso 1 d . . .
H64A H 0.745(3) -0.075(3) 0.2092(14) 0.083(12) Uiso 1 d . . .
H64B H 0.8178(19) -0.159(4) 0.1924(11) 0.067(10) Uiso 1 d . . .
H65A H 0.816(2) -0.027(4) 0.2810(14) 0.088(12) Uiso 1 d . . .
H65B H 0.887(2) -0.152(4) 0.2612(14) 0.099(13) Uiso 1 d . . .
H66A H 0.8045(18) -0.326(4) 0.2576(11) 0.068(10) Uiso 1 d . . .
H66B H 0.7335(18) -0.241(3) 0.2715(9) 0.051(8) Uiso 1 d . . .
H67A H 0.7778(19) -0.194(4) 0.3409(11) 0.069(10) Uiso 1 d . . .
H67B H 0.8632(18) -0.266(3) 0.3259(9) 0.053(9) Uiso 1 d . . .
H67C H 0.7976(19) -0.337(4) 0.3293(11) 0.066(11) Uiso 1 d . . .
HW1A H 0.341(3) -0.596(5) 0.6386(16) 0.108(11) Uiso 1 d . . .
HW1B H 0.363(3) -0.618(5) 0.6826(17) 0.108(11) Uiso 1 d . . .
HW2A H 0.892(2) -0.121(5) 0.6788(15) 0.096(10) Uiso 1 d . . .
HW2B H 0.860(3) -0.139(5) 0.6355(15) 0.096(10) Uiso 1 d . . .
HW3A H 0.266(3) 0.606(4) 0.2320(16) 0.094(9) Uiso 1 d . . .
HW3B H 0.211(3) 0.557(4) 0.1973(14) 0.094(9) Uiso 1 d . . .
HW4A H 0.0610(18) 0.941(3) 0.1218(11) 0.048(6) Uiso 1 d . . .
HW4B H -0.0062(19) 0.898(3) 0.1258(11) 0.048(6) Uiso 1 d . . .

loop_
_geom_bond_atom_site_label_1
_geom_bond_atom_site_label_2
_geom_bond_distance
_geom_bond_site_symmetry_2
_geom_bond_publ_flag
Zr1 O25B 2.1196(16) . ?
Zr1 O16B 2.1235(16) . ?
Zr1 O15B 2.1489(15) . ?
Zr1 O26B 2.1507(16) . ?
Zr1 O24B 2.1680(15) . ?
Zr1 O14B 2.1839(15) . ?
Zr1 N1 2.4606(17) . ?
Zr1 N2 2.4718(18) . ?
Zr2 O36B 2.1228(16) . ?
Zr2 O45B 2.1251(16) . ?
Zr2 O35B 2.1507(15) . ?
Zr2 O46B 2.1538(15) . ?
Zr2 O34B 2.1718(15) . ?
Zr2 O44B 2.1735(16) . ?
Zr2 N3 2.4491(17) . ?
Zr2 N4 2.4664(17) . ?
N1 C12 1.475(3) . ?
N1 C13 1.477(3) . ?
N1 C11 1.479(3) . ?
N2 C23 1.477(3) . ?
N2 C21 1.480(3) . ?
N2 C22 1.486(3) . ?
N3 C32 1.472(3) . ?
N3 C31 1.480(3) . ?
N3 C33 1.492(3) . ?
N4 C41 1.473(3) . ?
N4 C43 1.479(3) . ?
N4 C42 1.490(3) . ?
C11 C14 1.504(3) . ?
C11 H11A 0.90(3) . ?
C11 H11B 0.94(3) . ?
C12 C15 1.510(3) . ?
C12 H12A 0.93(3) . ?
C12 H12B 1.03(2) . ?
C13 C16 1.508(3) . ?
C13 H13A 0.85(3) . ?
C13 H13B 0.93(3) . ?
C14 O14A 1.225(3) . ?
C14 O14B 1.288(3) . ?
C15 O15A 1.224(3) . ?
C15 O15B 1.297(3) . ?
C16 O16A 1.209(3) . ?
C16 O16B 1.304(3) . ?
C21 C24 1.509(3) . ?
C21 H21A 0.99(3) . ?
C21 H21B 1.02(3) . ?
C22 C25 1.511(4) . ?
C22 H22A 0.93(3) . ?
C22 H22B 1.09(3) . ?
C23 C26 1.519(3) . ?
C23 H23A 1.00(3) . ?
C23 H23B 0.95(3) . ?
C24 O24A 1.229(3) . ?
C24 O24B 1.272(3) . ?
C25 O25A 1.214(3) . ?
C25 O25B 1.285(3) . ?
C26 O26A 1.238(3) . ?
C26 O26B 1.277(3) . ?
C31 C34 1.516(3) . ?
C31 H31A 1.02(3) . ?
C31 H31B 0.98(3) . ?
C32 C35 1.513(3) . ?
C32 H32A 0.89(3) . ?
C32 H32B 0.92(3) . ?
C33 C36 1.512(4) . ?
C33 H33A 1.05(3) . ?
C33 H33B 0.92(3) . ?
C34 O34A 1.216(3) . ?
C34 O34B 1.294(3) . ?
C35 O35A 1.227(3) . ?
C35 O35B 1.290(3) . ?
C36 O36A 1.204(3) . ?
C36 O36B 1.295(3) . ?
C41 C44 1.511(3) . ?
C41 H41A 0.97(3) . ?
C41 H41B 0.92(3) . ?
C42 C45 1.514(4) . ?
C42 H42A 1.00(3) . ?
C42 H42B 0.98(3) . ?
C43 C46 1.518(3) . ?
C43 H43A 0.98(2) . ?
C43 H43B 0.93(3) . ?
C44 O44A 1.228(3) . ?
C44 O44B 1.274(3) . ?
C45 O45A 1.207(3) . ?
C45 O45B 1.292(3) . ?
C46 O46A 1.224(3) . ?
C46 O46B 1.290(3) . ?
OW1 HW1A 0.93(5) . ?
OW1 HW1B 0.80(5) . ?
OW2 HW2A 0.92(5) . ?
OW2 HW2B 0.83(5) . ?
OW3 HW3A 0.97(5) . ?
OW3 HW3B 1.00(4) . ?
OW4 HW4A 0.76(3) . ?
OW4 HW4B 0.84(3) . ?
N51 C52 1.459(4) . ?
N51 H51A 0.91(4) . ?
N51 H51B 0.89(4) . ?
N51 H51C 0.92(3) . ?
C52 C53 1.503(5) . ?
C52 H52A 1.05(5) . ?
C52 H52B 0.97(3) . ?
C53 C5 1.488(5) . ?
C53 C54 1.510(5) . ?
C53 H53A 1.09(2) . ?
C5 H5A 0.9600 . ?
C5 H5B 0.9600 . ?
C5 H5C 0.9600 . ?
C54 C55 1.526(4) . ?
C54 H54A 1.06(3) . ?
C54 H54B 0.99(3) . ?
C55 C56 1.490(4) . ?
C55 H55A 1.09(4) . ?
C55 H55B 1.05(4) . ?
C56 N57 1.474(3) . ?
C56 H56A 0.98(4) . ?
C56 H56B 0.98(5) . ?
N57 H57A 0.89(3) . ?
N57 H57B 0.99(3) . ?
N57 H57C 1.00(3) . ?
N61 C62 1.447(5) . ?
N61 H61A 0.79(4) . ?
N61 H61B 0.87(4) . ?
N61 H61C 0.94(4) . ?
C62 C63 1.530(5) . ?
C62 H62A 1.01(3) . ?
C62 H62B 1.05(4) . ?
C63 C6 1.464(6) . ?
C63 C64 1.518(4) . ?
C63 H63A 1.26(5) . ?
C6 H6A 0.9600 . ?
C6 H6B 0.9600 . ?
C6 H6C 0.9600 . ?
C64 C65 1.518(4) . ?
C64 H64A 1.08(4) . ?
C64 H64B 1.04(3) . ?
C65 C66 1.510(4) . ?
C65 H65A 1.08(4) . ?
C65 H65B 1.07(4) . ?
C66 N67 1.480(3) . ?
C66 H66A 1.03(3) . ?
C66 H66B 0.96(3) . ?
N67 H67A 1.05(4) . ?
N67 H67B 0.97(3) . ?
N67 H67C 0.75(4) . ?
